data_1570693
loop_
_publ_author_name
'Chen, Zunsheng'
'Nie, Biao'
'Li, Xiaoning'
'Liu, Teng'
'Li, Chunsheng'
'Huang, Jiuzhong'

_publ_section_title
;
 Ligand-controlled regiodivergent Ni-catalyzed
 <i>trans</i>-hydroboration/carboboration of internal alkynes with
 B<sub>2</sub>pin<sub>2</sub>.
;
_journal_issue 6
_journal_name_full 'Chemical science'
_journal_page_first 2236
_journal_page_last 2242
_journal_paper_doi 10.1039/d3sc04184k
_journal_volume 15
_journal_year 2024
_chemical_formula_moiety 'C22 H23 B F N O2'
_chemical_formula_sum 'C22 H23 B F N O2'
_chemical_formula_weight 363.22
_space_group_crystal_system monoclinic
_space_group_IT_number 14
_space_group_name_Hall '-P 2yn'
_space_group_name_H-M_alt 'P 1 21/n 1'
_atom_sites_solution_hydrogens mixed
_atom_sites_solution_primary dual
_audit_block_doi 10.5517/ccdc.csd.cc2g18ng
_audit_creation_date 2022-12-07
_audit_creation_method
;
Olex2 1.5-beta
(compiled 2021.12.09 svn.r5202d8cf for OlexSys, GUI svn.r6439)
;
_audit_update_record
;
2023-05-25 deposited with the CCDC.	2024-01-04 downloaded from the CCDC.
;
_cell_angle_alpha 90
_cell_angle_beta 95.130(9)
_cell_angle_gamma 90
_cell_formula_units_Z 4
_cell_length_a 9.8733(9)
_cell_length_b 11.5417(10)
_cell_length_c 17.0581(17)
_cell_measurement_reflns_used 3402
_cell_measurement_temperature 169.99(10)
_cell_measurement_theta_max 28.6150
_cell_measurement_theta_min 2.7320
_cell_volume 1936.1(3)
_computing_cell_refinement 'CrysAlisPro 1.171.38.43f (Rigaku OD, 2015)'
_computing_data_collection 'CrysAlisPro 1.171.38.43f (Rigaku OD, 2015)'
_computing_data_reduction 'CrysAlisPro 1.171.38.43f (Rigaku OD, 2015)'
_computing_molecular_graphics 'Olex2 1.5-beta (Dolomanov et al., 2009)'
_computing_publication_material 'Olex2 1.5-beta (Dolomanov et al., 2009)'
_computing_structure_refinement 'SHELXL 2017/1 (Sheldrick, 2015)'
_computing_structure_solution 'SHELXT 2018/2 (Sheldrick, 2018)'
_diffrn_ambient_environment N~2~
_diffrn_ambient_temperature 169.99(10)
_diffrn_detector 'CCD plate'
_diffrn_detector_area_resol_mean 5.2684
_diffrn_detector_type AtlasS2
_diffrn_measured_fraction_theta_full 1.000
_diffrn_measured_fraction_theta_max 1.000
_diffrn_measurement_details
;
List of Runs (angles in degrees, time in seconds):

  # Type    Start    End  Width  t~exp~   \w     \q     \k     \f   Frames
#--------------------------------------------------------------------------
  1  \w    -10.00  16.00   1.00    2.00    --  -11.43 -99.00  30.00   26
  2  \w    -61.00  33.00   1.00    2.00    --   12.05 -38.00-120.00   94
  3  \w    -12.00  76.00   1.00    2.00    --   12.05  38.00  60.00   88
;
_diffrn_measurement_device 'four-circle diffractometer'
_diffrn_measurement_device_type 'SuperNova, Dual, Cu at zero, AtlasS2'
_diffrn_measurement_method '\w scans'
_diffrn_orient_matrix_type 'CrysAlisPro convention (1999,Acta A55,543-557)'
_diffrn_orient_matrix_UB_11 -0.0312511000
_diffrn_orient_matrix_UB_12 -0.0516664000
_diffrn_orient_matrix_UB_13 -0.0152039000
_diffrn_orient_matrix_UB_21 -0.0146306000
_diffrn_orient_matrix_UB_22 -0.0161468000
_diffrn_orient_matrix_UB_23 0.0385004000
_diffrn_orient_matrix_UB_31 -0.0632907000
_diffrn_orient_matrix_UB_32 0.0290909000
_diffrn_orient_matrix_UB_33 -0.0055749000
_diffrn_radiation_monochromator mirror
_diffrn_radiation_probe x-ray
_diffrn_radiation_type 'Mo K\a'
_diffrn_radiation_wavelength 0.71073
_diffrn_reflns_av_R_equivalents 0.0250
_diffrn_reflns_av_unetI/netI 0.0340
_diffrn_reflns_Laue_measured_fraction_full 1.000
_diffrn_reflns_Laue_measured_fraction_max 1.000
_diffrn_reflns_limit_h_max 11
_diffrn_reflns_limit_h_min -9
_diffrn_reflns_limit_k_max 13
_diffrn_reflns_limit_k_min -11
_diffrn_reflns_limit_l_max 17
_diffrn_reflns_limit_l_min -20
_diffrn_reflns_number 8907
_diffrn_reflns_point_group_measured_fraction_full 1.000
_diffrn_reflns_point_group_measured_fraction_max 1.000
_diffrn_reflns_theta_full 24.996
_diffrn_reflns_theta_max 24.996
_diffrn_reflns_theta_min 2.133
_diffrn_source 'micro-focus sealed X-ray tube'
_diffrn_source_type 'SuperNova (Mo) X-ray Source'
_exptl_absorpt_coefficient_mu 0.085
_exptl_absorpt_correction_T_max 1.00000
_exptl_absorpt_correction_T_min 0.68833
_exptl_absorpt_correction_type multi-scan
_exptl_absorpt_process_details
;
CrysAlisPro 1.171.38.43f (Rigaku Oxford Diffraction, 2015)
Empirical absorption correction using spherical harmonics,
 implemented in SCALE3 ABSPACK scaling algorithm.
;
_exptl_crystal_colour 'light black'
_exptl_crystal_density_diffrn 1.246
_exptl_crystal_description block
_exptl_crystal_F_000 768
_exptl_crystal_size_max 0.14
_exptl_crystal_size_mid 0.12
_exptl_crystal_size_min 0.11
_refine_diff_density_max 0.232
_refine_diff_density_min -0.214
_refine_diff_density_rms 0.040
_refine_ls_extinction_method none
_refine_ls_goodness_of_fit_ref 1.045
_refine_ls_hydrogen_treatment constr
_refine_ls_matrix_type full
_refine_ls_number_parameters 249
_refine_ls_number_reflns 3417
_refine_ls_number_restraints 0
_refine_ls_restrained_S_all 1.045
_refine_ls_R_factor_all 0.0627
_refine_ls_R_factor_gt 0.0475
_refine_ls_shift/su_max 0.000
_refine_ls_shift/su_mean 0.000
_refine_ls_structure_factor_coef Fsqd
_refine_ls_weighting_details 'w=1/[\s^2^(Fo^2^)+(0.0508P)^2^+0.6104P] where P=(Fo^2^+2Fc^2^)/3'
_refine_ls_weighting_scheme calc
_refine_ls_wR_factor_gt 0.1094
_refine_ls_wR_factor_ref 0.1198
_reflns_Friedel_coverage 0.000
_reflns_number_gt 2718
_reflns_number_total 3417
_reflns_threshold_expression 'I > 2\s(I)'
_cod_data_source_file d3sc04184k2.cif
_cod_data_source_block 95z
_cod_depositor_comments 'Adding full bibliography for 1570693--1570697.cif.'
_cod_database_code 1570693
_shelx_shelxl_version_number 2017/1
_shelx_space_group_comment
;
The symmetry employed for this shelxl refinement is uniquely defined
by the following loop, which should always be used as a source of
symmetry information in preference to the above space-group names.
They are only intended as comments.
;
_olex2_refinement_description
;
1. Fixed Uiso
 At 1.2 times of:
  All C(H) groups, All N(H,H) groups
 At 1.5 times of:
  All C(H,H,H) groups
2.a Rotating group:
 N1(H1A,H1B)
2.b Aromatic/amide H refined with riding coordinates:
 C2(H2), C3(H3), C4(H4), C5(H5), C10(H10), C12(H12), C13(H13), C15(H15),
 C16(H16)
2.c Idealised Me refined as rotating group:
 C19(H19A,H19B,H19C), C20(H20A,H20B,H20C), C22(H22A,H22B,H22C), C23(H23A,H23B,
 H23C)
;
_olex2_submission_special_instructions 'No special instructions were received'
_oxdiff_exptl_absorpt_empirical_details
;
Empirical correction (ABSPACK) includes:
- Absorption correction using spherical harmonics
- Frame scaling
;
_oxdiff_exptl_absorpt_empirical_full_max 1.839
_oxdiff_exptl_absorpt_empirical_full_min 0.693

loop_
_space_group_symop_operation_xyz
'x, y, z'
'-x+1/2, y+1/2, -z+1/2'
'-x, -y, -z'
'x-1/2, -y-1/2, z-1/2'

loop_
_atom_site_label
_atom_site_type_symbol
_atom_site_fract_x
_atom_site_fract_y
_atom_site_fract_z
_atom_site_U_iso_or_equiv
_atom_site_adp_type
_atom_site_occupancy
_atom_site_site_symmetry_order
_atom_site_calc_flag
_atom_site_refinement_flags_posn
_atom_site_refinement_flags_adp
_atom_site_refinement_flags_occupancy
_atom_site_disorder_assembly
_atom_site_disorder_group
F1 F 0.90228(14) 0.52439(14) 0.25328(10) 0.0846(5) Uani 1 1 d . . . . .
O1 O 0.36850(13) 0.44750(10) 0.38161(7) 0.0366(3) Uani 1 1 d . . . . .
O2 O 0.31332(15) 0.57684(10) 0.28456(7) 0.0455(4) Uani 1 1 d . . . . .
N1 N 0.66257(15) 0.85364(14) 0.49354(10) 0.0463(4) Uani 1 1 d . . . . .
H1A H 0.704997 0.841731 0.451991 0.056 Uiso 1 1 d R U . . .
H1B H 0.659739 0.927495 0.502264 0.056 Uiso 1 1 d R U . . .
C1 C 0.29473(18) 0.80769(15) 0.51148(10) 0.0328(4) Uani 1 1 d . . . . .
C2 C 0.1850(2) 0.85471(17) 0.54972(11) 0.0443(5) Uani 1 1 d . . . . .
H2 H 0.200833 0.918583 0.584462 0.053 Uiso 1 1 calc R U . . .
C3 C 0.0576(2) 0.80946(19) 0.53724(13) 0.0538(6) Uani 1 1 d . . . . .
H3 H -0.014606 0.842729 0.562836 0.065 Uiso 1 1 calc R U . . .
C4 C 0.0319(2) 0.71459(19) 0.48720(13) 0.0502(5) Uani 1 1 d . . . . .
H4 H -0.057350 0.683479 0.479097 0.060 Uiso 1 1 calc R U . . .
C5 C 0.13506(18) 0.66670(16) 0.44999(11) 0.0389(5) Uani 1 1 d . . . . .
H5 H 0.116624 0.602095 0.416203 0.047 Uiso 1 1 calc R U . . .
C6 C 0.26886(17) 0.71124(14) 0.46067(9) 0.0293(4) Uani 1 1 d . . . . .
C7 C 0.37740(16) 0.66386(14) 0.42069(9) 0.0277(4) Uani 1 1 d . . . . .
C8 C 0.50532(17) 0.71285(14) 0.43095(9) 0.0289(4) Uani 1 1 d . . . . .
C9 C 0.53053(17) 0.81008(15) 0.48183(10) 0.0325(4) Uani 1 1 d . . . . .
C10 C 0.42718(18) 0.85451(15) 0.52102(10) 0.0353(4) Uani 1 1 d . . . . .
H10 H 0.445066 0.918433 0.555486 0.042 Uiso 1 1 calc R U . . .
C11 C 0.61662(16) 0.66535(14) 0.38648(10) 0.0310(4) Uani 1 1 d . . . . .
C12 C 0.67831(19) 0.56056(16) 0.40786(12) 0.0411(5) Uani 1 1 d . . . . .
H12 H 0.653392 0.520843 0.453190 0.049 Uiso 1 1 calc R U . . .
C13 C 0.7760(2) 0.51323(19) 0.36372(14) 0.0521(6) Uani 1 1 d . . . . .
H13 H 0.818586 0.441665 0.378342 0.063 Uiso 1 1 calc R U . . .
C14 C 0.80940(19) 0.5722(2) 0.29865(14) 0.0531(6) Uani 1 1 d . . . . .
C15 C 0.7532(2) 0.67596(19) 0.27592(13) 0.0507(5) Uani 1 1 d . . . . .
H15 H 0.779579 0.715140 0.230731 0.061 Uiso 1 1 calc R U . . .
C16 C 0.65643(18) 0.72261(16) 0.32073(11) 0.0400(5) Uani 1 1 d . . . . .
H16 H 0.616472 0.795252 0.306198 0.048 Uiso 1 1 calc R U . . .
C17 C 0.32028(17) 0.37786(14) 0.31278(10) 0.0300(4) Uani 1 1 d . . . . .
C19 C 0.4138(2) 0.27555(16) 0.30746(12) 0.0468(5) Uani 1 1 d . . . . .
H19A H 0.508241 0.302489 0.310567 0.070 Uiso 1 1 calc R U . . .
H19B H 0.391714 0.235426 0.257313 0.070 Uiso 1 1 calc R U . . .
H19C H 0.402216 0.222179 0.351047 0.070 Uiso 1 1 calc R U . . .
C20 C 0.1787(2) 0.33719(19) 0.32738(14) 0.0545(6) Uani 1 1 d . . . . .
H20A H 0.182024 0.296925 0.378094 0.082 Uiso 1 1 calc R U . . .
H20B H 0.144716 0.284165 0.285254 0.082 Uiso 1 1 calc R U . . .
H20C H 0.117886 0.404188 0.328221 0.082 Uiso 1 1 calc R U . . .
C21 C 0.3237(2) 0.46551(15) 0.24427(10) 0.0364(4) Uani 1 1 d . . . . .
C22 C 0.4585(3) 0.4671(2) 0.20772(14) 0.0640(7) Uani 1 1 d . . . . .
H22A H 0.461081 0.533918 0.172413 0.096 Uiso 1 1 calc R U . . .
H22B H 0.468226 0.395592 0.177782 0.096 Uiso 1 1 calc R U . . .
H22C H 0.533262 0.472913 0.249404 0.096 Uiso 1 1 calc R U . . .
C23 C 0.2061(2) 0.45618(19) 0.18150(12) 0.0590(6) Uani 1 1 d . . . . .
H23A H 0.120419 0.467206 0.205405 0.089 Uiso 1 1 calc R U . . .
H23B H 0.206725 0.379423 0.156972 0.089 Uiso 1 1 calc R U . . .
H23C H 0.214999 0.515871 0.141420 0.089 Uiso 1 1 calc R U . . .
B1 B 0.35262(18) 0.56024(16) 0.36147(11) 0.0267(4) Uani 1 1 d . . . . .

loop_
_atom_site_aniso_label
_atom_site_aniso_U_11
_atom_site_aniso_U_22
_atom_site_aniso_U_33
_atom_site_aniso_U_23
_atom_site_aniso_U_13
_atom_site_aniso_U_12
F1 0.0567(8) 0.0926(11) 0.1103(13) -0.0156(9) 0.0395(8) 0.0161(8)
O1 0.0553(8) 0.0259(6) 0.0273(7) -0.0007(5) -0.0038(6) 0.0001(6)
O2 0.0821(10) 0.0225(6) 0.0295(7) -0.0012(5) -0.0085(6) 0.0055(6)
N1 0.0443(9) 0.0378(9) 0.0550(11) -0.0118(8) -0.0053(8) -0.0058(8)
C1 0.0457(10) 0.0282(9) 0.0244(9) 0.0008(7) 0.0026(8) 0.0017(8)
C2 0.0599(13) 0.0384(11) 0.0360(11) -0.0109(9) 0.0122(9) 0.0014(10)
C3 0.0532(13) 0.0550(13) 0.0568(14) -0.0120(11) 0.0249(10) 0.0030(11)
C4 0.0437(12) 0.0525(13) 0.0566(13) -0.0108(11) 0.0157(10) -0.0048(10)
C5 0.0418(10) 0.0365(10) 0.0392(11) -0.0067(8) 0.0089(8) -0.0046(9)
C6 0.0394(10) 0.0254(9) 0.0231(9) 0.0015(7) 0.0026(7) 0.0004(7)
C7 0.0348(9) 0.0237(8) 0.0242(9) 0.0030(7) -0.0005(7) 0.0017(7)
C8 0.0355(9) 0.0247(8) 0.0255(9) 0.0034(7) -0.0033(7) 0.0030(7)
C9 0.0386(10) 0.0276(9) 0.0295(9) 0.0008(7) -0.0072(7) -0.0013(8)
C10 0.0508(11) 0.0281(9) 0.0255(9) -0.0052(8) -0.0047(8) 0.0015(8)
C11 0.0285(9) 0.0292(9) 0.0340(10) -0.0017(8) -0.0039(7) -0.0017(7)
C12 0.0415(10) 0.0364(10) 0.0445(11) 0.0028(9) -0.0020(9) 0.0059(9)
C13 0.0413(11) 0.0441(12) 0.0700(15) -0.0029(11) -0.0010(11) 0.0139(10)
C14 0.0324(10) 0.0593(14) 0.0693(15) -0.0109(12) 0.0140(10) 0.0047(10)
C15 0.0409(11) 0.0566(14) 0.0566(13) 0.0009(11) 0.0163(10) -0.0074(10)
C16 0.0376(10) 0.0357(10) 0.0469(12) 0.0022(9) 0.0049(9) -0.0013(8)
C17 0.0368(9) 0.0245(9) 0.0283(9) -0.0038(7) 0.0004(7) -0.0008(7)
C19 0.0568(12) 0.0304(10) 0.0510(12) -0.0050(9) -0.0073(10) 0.0095(9)
C20 0.0525(12) 0.0485(13) 0.0652(15) -0.0125(11) 0.0198(11) -0.0159(10)
C21 0.0554(11) 0.0252(9) 0.0283(10) -0.0039(7) 0.0010(8) 0.0020(8)
C22 0.0862(17) 0.0607(14) 0.0503(14) -0.0061(11) 0.0341(12) -0.0196(13)
C23 0.0876(17) 0.0474(12) 0.0372(12) -0.0107(10) -0.0215(11) 0.0178(12)
B1 0.0264(9) 0.0264(10) 0.0273(10) 0.0016(8) 0.0024(8) 0.0008(8)

loop_
_atom_type_symbol
_atom_type_description
_atom_type_scat_dispersion_real
_atom_type_scat_dispersion_imag
_atom_type_scat_source
C C 0.0033 0.0016 'International Tables Vol C Tables 4.2.6.8 and 6.1.1.4'
H H 0.0000 0.0000 'International Tables Vol C Tables 4.2.6.8 and 6.1.1.4'
B B 0.0013 0.0007 'International Tables Vol C Tables 4.2.6.8 and 6.1.1.4'
F F 0.0171 0.0103 'International Tables Vol C Tables 4.2.6.8 and 6.1.1.4'
N N 0.0061 0.0033 'International Tables Vol C Tables 4.2.6.8 and 6.1.1.4'
O O 0.0106 0.0060 'International Tables Vol C Tables 4.2.6.8 and 6.1.1.4'

loop_
_geom_angle_atom_site_label_1
_geom_angle_atom_site_label_2
_geom_angle_atom_site_label_3
_geom_angle
_geom_angle_site_symmetry_1
_geom_angle_site_symmetry_3
_geom_angle_publ_flag
B1 O1 C17 107.59(13) . . ?
B1 O2 C21 107.80(13) . . ?
H1A N1 H1B 108.8 . . ?
C9 N1 H1A 109.9 . . ?
C9 N1 H1B 109.6 . . ?
C6 C1 C2 118.47(16) . . ?
C10 C1 C2 122.51(17) . . ?
C10 C1 C6 119.01(16) . . ?
C1 C2 H2 119.6 . . ?
C3 C2 C1 120.89(18) . . ?
C3 C2 H2 119.6 . . ?
C2 C3 H3 119.6 . . ?
C2 C3 C4 120.75(19) . . ?
C4 C3 H3 119.6 . . ?
C3 C4 H4 120.0 . . ?
C5 C4 C3 119.93(19) . . ?
C5 C4 H4 120.0 . . ?
C4 C5 H5 119.3 . . ?
C4 C5 C6 121.37(18) . . ?
C6 C5 H5 119.3 . . ?
C1 C6 C7 119.31(15) . . ?
C5 C6 C1 118.60(16) . . ?
C5 C6 C7 122.08(15) . . ?
C6 C7 B1 121.20(14) . . ?
C8 C7 C6 119.95(15) . . ?
C8 C7 B1 118.78(15) . . ?
C7 C8 C9 120.47(16) . . ?
C7 C8 C11 119.43(15) . . ?
C9 C8 C11 120.08(15) . . ?
N1 C9 C8 118.72(16) . . ?
C10 C9 N1 121.54(16) . . ?
C10 C9 C8 119.65(16) . . ?
C1 C10 H10 119.2 . . ?
C9 C10 C1 121.60(16) . . ?
C9 C10 H10 119.2 . . ?
C12 C11 C8 120.77(16) . . ?
C16 C11 C8 120.64(15) . . ?
C16 C11 C12 118.53(17) . . ?
C11 C12 H12 119.7 . . ?
C13 C12 C11 120.69(19) . . ?
C13 C12 H12 119.7 . . ?
C12 C13 H13 120.8 . . ?
C14 C13 C12 118.32(19) . . ?
C14 C13 H13 120.8 . . ?
C13 C14 F1 118.8(2) . . ?
C15 C14 F1 118.1(2) . . ?
C15 C14 C13 123.18(19) . . ?
C14 C15 H15 121.0 . . ?
C14 C15 C16 117.9(2) . . ?
C16 C15 H15 121.0 . . ?
C11 C16 H16 119.3 . . ?
C15 C16 C11 121.32(18) . . ?
C15 C16 H16 119.3 . . ?
O1 C17 C19 108.72(14) . . ?
O1 C17 C20 106.04(14) . . ?
O1 C17 C21 102.63(12) . . ?
C19 C17 C20 110.25(16) . . ?
C19 C17 C21 114.31(15) . . ?
C20 C17 C21 114.15(16) . . ?
C17 C19 H19A 109.5 . . ?
C17 C19 H19B 109.5 . . ?
C17 C19 H19C 109.5 . . ?
H19A C19 H19B 109.5 . . ?
H19A C19 H19C 109.5 . . ?
H19B C19 H19C 109.5 . . ?
C17 C20 H20A 109.5 . . ?
C17 C20 H20B 109.5 . . ?
C17 C20 H20C 109.5 . . ?
H20A C20 H20B 109.5 . . ?
H20A C20 H20C 109.5 . . ?
H20B C20 H20C 109.5 . . ?
O2 C21 C17 102.22(13) . . ?
O2 C21 C22 106.41(15) . . ?
O2 C21 C23 108.24(15) . . ?
C22 C21 C17 113.39(16) . . ?
C23 C21 C17 114.89(16) . . ?
C23 C21 C22 110.85(17) . . ?
C21 C22 H22A 109.5 . . ?
C21 C22 H22B 109.5 . . ?
C21 C22 H22C 109.5 . . ?
H22A C22 H22B 109.5 . . ?
H22A C22 H22C 109.5 . . ?
H22B C22 H22C 109.5 . . ?
C21 C23 H23A 109.5 . . ?
C21 C23 H23B 109.5 . . ?
C21 C23 H23C 109.5 . . ?
H23A C23 H23B 109.5 . . ?
H23A C23 H23C 109.5 . . ?
H23B C23 H23C 109.5 . . ?
O1 B1 C7 124.19(15) . . ?
O2 B1 O1 113.64(15) . . ?
O2 B1 C7 122.17(15) . . ?

loop_
_geom_bond_atom_site_label_1
_geom_bond_atom_site_label_2
_geom_bond_distance
_geom_bond_site_symmetry_2
_geom_bond_publ_flag
F1 C14 1.368(2) . ?
O1 C17 1.4666(19) . ?
O1 B1 1.351(2) . ?
O2 C21 1.465(2) . ?
O2 B1 1.348(2) . ?
N1 H1A 0.8659 . ?
N1 H1B 0.8662 . ?
N1 C9 1.395(2) . ?
C1 C2 1.421(3) . ?
C1 C6 1.420(2) . ?
C1 C10 1.411(3) . ?
C2 H2 0.9500 . ?
C2 C3 1.361(3) . ?
C3 H3 0.9500 . ?
C3 C4 1.398(3) . ?
C4 H4 0.9500 . ?
C4 C5 1.364(3) . ?
C5 H5 0.9500 . ?
C5 C6 1.414(2) . ?
C6 C7 1.429(2) . ?
C7 C8 1.381(2) . ?
C7 B1 1.571(2) . ?
C8 C9 1.427(2) . ?
C8 C11 1.494(2) . ?
C9 C10 1.369(2) . ?
C10 H10 0.9500 . ?
C11 C12 1.388(2) . ?
C11 C16 1.388(3) . ?
C12 H12 0.9500 . ?
C12 C13 1.388(3) . ?
C13 H13 0.9500 . ?
C13 C14 1.367(3) . ?
C14 C15 1.361(3) . ?
C15 H15 0.9500 . ?
C15 C16 1.385(3) . ?
C16 H16 0.9500 . ?
C17 C19 1.507(2) . ?
C17 C20 1.516(2) . ?
C17 C21 1.548(2) . ?
C19 H19A 0.9800 . ?
C19 H19B 0.9800 . ?
C19 H19C 0.9800 . ?
C20 H20A 0.9800 . ?
C20 H20B 0.9800 . ?
C20 H20C 0.9800 . ?
C21 C22 1.519(3) . ?
C21 C23 1.511(3) . ?
C22 H22A 0.9800 . ?
C22 H22B 0.9800 . ?
C22 H22C 0.9800 . ?
C23 H23A 0.9800 . ?
C23 H23B 0.9800 . ?
C23 H23C 0.9800 . ?

loop_
_geom_torsion_atom_site_label_1
_geom_torsion_atom_site_label_2
_geom_torsion_atom_site_label_3
_geom_torsion_atom_site_label_4
_geom_torsion
_geom_torsion_site_symmetry_1
_geom_torsion_site_symmetry_2
_geom_torsion_site_symmetry_3
_geom_torsion_site_symmetry_4
_geom_torsion_publ_flag
F1 C14 C15 C16 178.24(18) . . . . ?
O1 C17 C21 O2 -24.03(16) . . . . ?
O1 C17 C21 C22 90.09(17) . . . . ?
O1 C17 C21 C23 -141.00(15) . . . . ?
N1 C9 C10 C1 -177.57(16) . . . . ?
C1 C2 C3 C4 0.8(3) . . . . ?
C1 C6 C7 C8 -0.8(2) . . . . ?
C1 C6 C7 B1 -177.67(15) . . . . ?
C2 C1 C6 C5 0.4(2) . . . . ?
C2 C1 C6 C7 179.01(15) . . . . ?
C2 C1 C10 C9 -178.02(17) . . . . ?
C2 C3 C4 C5 -0.3(3) . . . . ?
C3 C4 C5 C6 -0.2(3) . . . . ?
C4 C5 C6 C1 0.1(3) . . . . ?
C4 C5 C6 C7 -178.47(17) . . . . ?
C5 C6 C7 C8 177.77(15) . . . . ?
C5 C6 C7 B1 0.9(2) . . . . ?
C6 C1 C2 C3 -0.8(3) . . . . ?
C6 C1 C10 C9 0.8(3) . . . . ?
C6 C7 C8 C9 0.5(2) . . . . ?
C6 C7 C8 C11 -177.69(14) . . . . ?
C6 C7 B1 O1 -92.5(2) . . . . ?
C6 C7 B1 O2 87.7(2) . . . . ?
C7 C8 C9 N1 176.99(15) . . . . ?
C7 C8 C9 C10 0.4(2) . . . . ?
C7 C8 C11 C12 -74.5(2) . . . . ?
C7 C8 C11 C16 102.64(19) . . . . ?
C8 C7 B1 O1 90.6(2) . . . . ?
C8 C7 B1 O2 -89.2(2) . . . . ?
C8 C9 C10 C1 -1.1(3) . . . . ?
C8 C11 C12 C13 176.16(17) . . . . ?
C8 C11 C16 C15 -175.78(17) . . . . ?
C9 C8 C11 C12 107.25(19) . . . . ?
C9 C8 C11 C16 -75.6(2) . . . . ?
C10 C1 C2 C3 177.97(19) . . . . ?
C10 C1 C6 C5 -178.47(16) . . . . ?
C10 C1 C6 C7 0.2(2) . . . . ?
C11 C8 C9 N1 -4.8(2) . . . . ?
C11 C8 C9 C10 178.61(15) . . . . ?
C11 C12 C13 C14 -0.2(3) . . . . ?
C12 C11 C16 C15 1.4(3) . . . . ?
C12 C13 C14 F1 -177.86(18) . . . . ?
C12 C13 C14 C15 1.2(3) . . . . ?
C13 C14 C15 C16 -0.8(3) . . . . ?
C14 C15 C16 C11 -0.5(3) . . . . ?
C16 C11 C12 C13 -1.0(3) . . . . ?
C17 O1 B1 O2 -6.9(2) . . . . ?
C17 O1 B1 C7 173.30(15) . . . . ?
C19 C17 C21 O2 -141.55(15) . . . . ?
C19 C17 C21 C22 -27.4(2) . . . . ?
C19 C17 C21 C23 101.47(19) . . . . ?
C20 C17 C21 O2 90.22(17) . . . . ?
C20 C17 C21 C22 -155.66(17) . . . . ?
C20 C17 C21 C23 -26.8(2) . . . . ?
C21 O2 B1 O1 -9.9(2) . . . . ?
C21 O2 B1 C7 169.88(15) . . . . ?
B1 O1 C17 C19 140.85(15) . . . . ?
B1 O1 C17 C20 -100.61(16) . . . . ?
B1 O1 C17 C21 19.43(17) . . . . ?
B1 O2 C21 C17 21.09(18) . . . . ?
B1 O2 C21 C22 -98.07(18) . . . . ?
B1 O2 C21 C23 142.74(17) . . . . ?
B1 C7 C8 C9 177.49(15) . . . . ?
B1 C7 C8 C11 -0.7(2) . . . . ?
